data_4028483
loop_
_publ_author_name
'Artur Noole'
'Kaja Ilmarinen'
'Ivar J\"arving'
'Margus Lopp'
'T\~onis Kanger'

_publ_section_title
;
 Asymmetric Synthesis of Congested Spiro-cyclopentaneoxindoles via an
 Organocatalytic Cascade Reaction
;
_journal_name_full 'Journal of Organic Chemistry'
_journal_page_first 8117
_journal_page_last 8122
_journal_paper_doi 10.1021/jo4008223
_journal_volume 78
_journal_year 2013
_chemical_formula_sum 'C16 H17 Br N2 O6'
_chemical_formula_weight 413.23
_chemical_melting_point 442
_chemical_name_systematic
; 
 ? 
;
_space_group_IT_number 19
_symmetry_cell_setting orthorhombic
_symmetry_space_group_name_Hall 'P 2ac 2ab'
_symmetry_space_group_name_H-M 'P 21 21 21'
_atom_sites_solution_hydrogens geom
_atom_sites_solution_primary direct
_atom_sites_solution_secondary difmap
_audit_creation_method SHELXL-97
_cell_angle_alpha 90.00
_cell_angle_beta 90.00
_cell_angle_gamma 90.00
_cell_formula_units_Z 4
_cell_length_a 10.5504(7)
_cell_length_b 12.7378(9)
_cell_length_c 12.8597(9)
_cell_measurement_temperature 200(2)
_cell_volume 1728.2(2)
_computing_structure_refinement 'SHELXL-97 (Sheldrick, 1997)'
_computing_structure_solution 'SHELXS-97 (Sheldrick, 1990)'
_diffrn_ambient_temperature 200(2)
_diffrn_measured_fraction_theta_full 0.997
_diffrn_measured_fraction_theta_max 0.997
_diffrn_radiation_monochromator graphite
_diffrn_radiation_source 'fine-focus sealed tube'
_diffrn_radiation_type MoK\a
_diffrn_radiation_wavelength 0.71073
_diffrn_reflns_av_R_equivalents 0.0325
_diffrn_reflns_av_sigmaI/netI 0.0426
_diffrn_reflns_limit_h_max 12
_diffrn_reflns_limit_h_min -12
_diffrn_reflns_limit_k_max 15
_diffrn_reflns_limit_k_min -14
_diffrn_reflns_limit_l_max 15
_diffrn_reflns_limit_l_min -15
_diffrn_reflns_number 10965
_diffrn_reflns_theta_full 25.02
_diffrn_reflns_theta_max 25.02
_diffrn_reflns_theta_min 2.50
_exptl_absorpt_coefficient_mu 2.414
_exptl_absorpt_correction_T_max 0.5122
_exptl_absorpt_correction_T_min 0.2647
_exptl_crystal_colour colorless
_exptl_crystal_density_diffrn 1.588
_exptl_crystal_F_000 840
_exptl_crystal_size_max 0.75
_exptl_crystal_size_mid 0.42
_exptl_crystal_size_min 0.32
_refine_diff_density_max 0.167
_refine_diff_density_min -0.366
_refine_diff_density_rms 0.046
_refine_ls_abs_structure_details 'Flack H D (1983), Acta Cryst. A39, 876-881'
_refine_ls_abs_structure_Flack 0.001(6)
_refine_ls_extinction_method none
_refine_ls_goodness_of_fit_ref 1.019
_refine_ls_hydrogen_treatment mixed
_refine_ls_matrix_type full
_refine_ls_number_parameters 234
_refine_ls_number_reflns 3019
_refine_ls_number_restraints 2
_refine_ls_restrained_S_all 1.019
_refine_ls_R_factor_all 0.0242
_refine_ls_R_factor_gt 0.0216
_refine_ls_shift/su_max 0.002
_refine_ls_shift/su_mean 0.000
_refine_ls_structure_factor_coef Fsqd
_refine_ls_weighting_details 'calc w=1/[\s^2^(Fo^2^)+(0.0049P)^2^+0.0000P] where P=(Fo^2^+2Fc^2^)/3'
_refine_ls_weighting_scheme calc
_refine_ls_wR_factor_gt 0.0472
_refine_ls_wR_factor_ref 0.0478
_reflns_number_gt 2837
_reflns_number_total 3019
_reflns_threshold_expression >2sigma(I)
_cod_data_source_file jo4008223_si_002.cif
_cod_data_source_block ki2
_cod_database_code 4028483

loop_
_symmetry_equiv_pos_as_xyz
'x, y, z'
'x+1/2, -y+1/2, -z'
'-x, y+1/2, -z+1/2'
'-x+1/2, -y, z+1/2'

loop_
_atom_site_label
_atom_site_type_symbol
_atom_site_fract_x
_atom_site_fract_y
_atom_site_fract_z
_atom_site_U_iso_or_equiv
_atom_site_adp_type
_atom_site_occupancy
_atom_site_symmetry_multiplicity
_atom_site_calc_flag
_atom_site_refinement_flags
C1 C -0.1627(2) 0.01429(18) 0.90438(19) 0.0236(5) Uani 1 1 d .
C2 C -0.2632(2) -0.0353(2) 0.9521(2) 0.0337(6) Uani 1 1 d .
H2 H -0.3449 -0.0040 0.9538 0.040 Uiso 1 1 calc R
C3 C -0.2413(2) -0.1324(2) 0.9977(2) 0.0309(6) Uani 1 1 d .
H3 H -0.3085 -0.1683 1.0317 0.037 Uiso 1 1 calc R
C4 C -0.1223(2) -0.17691(17) 0.99386(16) 0.0217(5) Uani 1 1 d .
Br1 Br -0.09603(2) -0.308677(18) 1.060355(18) 0.03061(8) Uani 1 1 d .
C5 C -0.0208(2) -0.12837(16) 0.94340(18) 0.0184(5) Uani 1 1 d .
H5 H 0.0603 -0.1606 0.9404 0.022 Uiso 1 1 calc R
C6 C -0.0427(2) -0.03204(17) 0.89807(17) 0.0164(5) Uani 1 1 d .
N1 N -0.1599(2) 0.11414(16) 0.85826(18) 0.0301(5) Uani 1 1 d D
HN1 H -0.2185(19) 0.1633(16) 0.865(2) 0.036 Uiso 1 1 d D
C7 C -0.0420(2) 0.13829(18) 0.82399(19) 0.0231(6) Uani 1 1 d .
O1 O -0.00896(16) 0.22311(12) 0.78637(15) 0.0373(5) Uani 1 1 d .
C8 C 0.0435(2) 0.04154(16) 0.83964(17) 0.0170(5) Uani 1 1 d .
C9 C 0.0915(2) -0.00200(15) 0.73139(16) 0.0183(5) Uani 1 1 d .
O2 O 0.15917(15) -0.09768(12) 0.75170(12) 0.0212(4) Uani 1 1 d D
HO2 H 0.112(2) -0.1501(14) 0.7450(17) 0.025 Uiso 1 1 d D
C13 C -0.0123(2) -0.0195(2) 0.65209(19) 0.0296(6) Uani 1 1 d .
H13A H 0.0250 -0.0449 0.5870 0.044 Uiso 1 1 calc R
H13B H -0.0568 0.0468 0.6393 0.044 Uiso 1 1 calc R
H13C H -0.0724 -0.0717 0.6786 0.044 Uiso 1 1 calc R
C10 C 0.1911(2) 0.07945(18) 0.69971(18) 0.0238(5) Uani 1 1 d .
H10A H 0.1514 0.1375 0.6603 0.029 Uiso 1 1 calc R
H10B H 0.2574 0.0468 0.6559 0.029 Uiso 1 1 calc R
C11 C 0.2483(2) 0.12019(17) 0.80224(17) 0.0186(5) Uani 1 1 d .
H11 H 0.2384 0.1983 0.8041 0.022 Uiso 1 1 calc R
N2 N 0.38718(19) 0.09469(14) 0.81026(16) 0.0266(5) Uani 1 1 d .
O3 O 0.45415(17) 0.12030(14) 0.73687(15) 0.0405(5) Uani 1 1 d .
O4 O 0.42771(17) 0.05326(16) 0.88979(15) 0.0485(5) Uani 1 1 d .
C12 C 0.1709(2) 0.07347(16) 0.89119(17) 0.0166(5) Uani 1 1 d .
H12 H 0.2144 0.0076 0.9141 0.020 Uiso 1 1 calc R
C14 C 0.1579(2) 0.14364(18) 0.98496(18) 0.0226(5) Uani 1 1 d .
O5 O 0.21721(18) 0.22306(14) 1.00049(14) 0.0426(5) Uani 1 1 d .
O6 O 0.07046(15) 0.10552(12) 1.04908(12) 0.0297(4) Uani 1 1 d .
C15 C 0.0401(2) 0.1651(2) 1.14346(19) 0.0362(7) Uani 1 1 d .
H15A H 0.0324 0.2408 1.1274 0.043 Uiso 1 1 calc R
H15B H 0.1074 0.1557 1.1963 0.043 Uiso 1 1 calc R
C16 C -0.0832(3) 0.1229(2) 1.18264(19) 0.0358(6) Uani 1 1 d .
H16A H -0.1504 0.1385 1.1323 0.054 Uiso 1 1 calc R
H16B H -0.1037 0.1558 1.2495 0.054 Uiso 1 1 calc R
H16C H -0.0765 0.0467 1.1919 0.054 Uiso 1 1 calc R

loop_
_atom_site_aniso_label
_atom_site_aniso_U_11
_atom_site_aniso_U_22
_atom_site_aniso_U_33
_atom_site_aniso_U_23
_atom_site_aniso_U_13
_atom_site_aniso_U_12
C1 0.0218(13) 0.0211(13) 0.0278(13) 0.0004(10) 0.0010(11) 0.0034(11)
C2 0.0175(13) 0.0421(15) 0.0414(16) 0.0010(14) 0.0099(12) 0.0055(12)
C3 0.0241(14) 0.0354(15) 0.0333(15) 0.0002(12) 0.0106(12) -0.0070(12)
C4 0.0273(14) 0.0180(12) 0.0198(11) 0.0011(9) -0.0007(10) -0.0027(11)
Br1 0.04057(15) 0.02574(12) 0.02553(11) 0.00807(11) 0.00115(12) -0.00948(12)
C5 0.0168(11) 0.0170(10) 0.0215(11) -0.0032(10) 0.0025(10) -0.0004(9)
C6 0.0168(12) 0.0152(11) 0.0173(11) -0.0023(9) -0.0001(10) 0.0002(10)
N1 0.0234(12) 0.0235(11) 0.0434(13) 0.0037(10) 0.0016(10) 0.0132(10)
C7 0.0268(14) 0.0158(12) 0.0268(13) -0.0002(11) -0.0051(11) 0.0045(11)
O1 0.0373(11) 0.0159(8) 0.0586(13) 0.0096(9) 0.0000(10) 0.0044(8)
C8 0.0190(12) 0.0117(11) 0.0202(11) 0.0014(9) -0.0015(10) 0.0008(10)
C9 0.0196(12) 0.0160(11) 0.0192(10) 0.0018(9) -0.0009(11) 0.0020(11)
O2 0.0212(9) 0.0142(8) 0.0281(9) -0.0021(7) 0.0020(7) 0.0005(7)
C13 0.0324(15) 0.0310(14) 0.0255(13) -0.0001(11) -0.0098(12) -0.0024(12)
C10 0.0305(14) 0.0212(12) 0.0198(12) 0.0018(10) -0.0004(11) -0.0027(11)
C11 0.0199(13) 0.0115(11) 0.0244(12) 0.0001(10) 0.0012(10) 0.0008(10)
N2 0.0234(12) 0.0185(10) 0.0378(12) -0.0023(9) 0.0023(11) -0.0034(10)
O3 0.0306(10) 0.0456(11) 0.0452(12) 0.0007(10) 0.0167(9) -0.0047(9)
O4 0.0281(11) 0.0663(14) 0.0512(12) 0.0250(11) -0.0071(10) 0.0004(10)
C12 0.0177(12) 0.0105(10) 0.0216(11) -0.0004(9) -0.0024(10) 0.0002(9)
C14 0.0258(14) 0.0198(12) 0.0222(11) 0.0002(10) -0.0048(11) 0.0005(11)
O5 0.0590(12) 0.0327(11) 0.0359(10) -0.0139(9) 0.0074(10) -0.0240(10)
O6 0.0359(10) 0.0293(9) 0.0238(8) -0.0106(8) 0.0082(8) -0.0063(8)
C15 0.0455(16) 0.0374(16) 0.0258(13) -0.0151(12) 0.0057(12) 0.0045(13)
C16 0.0412(17) 0.0370(14) 0.0293(13) -0.0017(11) 0.0087(14) 0.0154(14)

loop_
_atom_type_symbol
_atom_type_description
_atom_type_scat_dispersion_real
_atom_type_scat_dispersion_imag
_atom_type_scat_source
C C 0.0033 0.0016 'International Tables Vol C Tables 4.2.6.8 and 6.1.1.4'
H H 0.0000 0.0000 'International Tables Vol C Tables 4.2.6.8 and 6.1.1.4'
N N 0.0061 0.0033 'International Tables Vol C Tables 4.2.6.8 and 6.1.1.4'
O O 0.0106 0.0060 'International Tables Vol C Tables 4.2.6.8 and 6.1.1.4'
Br Br -0.2901 2.4595 'International Tables Vol C Tables 4.2.6.8 and 6.1.1.4'

loop_
_geom_angle_atom_site_label_1
_geom_angle_atom_site_label_2
_geom_angle_atom_site_label_3
_geom_angle
C2 C1 C6 121.9(2)
C2 C1 N1 128.3(2)
C6 C1 N1 109.8(2)
C1 C2 C3 117.9(2)
C4 C3 C2 120.2(2)
C3 C4 C5 122.2(2)
C3 C4 Br1 118.61(17)
C5 C4 Br1 119.18(16)
C6 C5 C4 117.5(2)
C5 C6 C1 120.2(2)
C5 C6 C8 131.57(19)
C1 C6 C8 108.23(19)
C7 N1 C1 111.26(19)
O1 C7 N1 125.8(2)
O1 C7 C8 125.9(2)
N1 C7 C8 108.3(2)
C6 C8 C7 102.08(18)
C6 C8 C12 118.21(18)
C7 C8 C12 110.68(18)
C6 C8 C9 114.46(17)
C7 C8 C9 110.67(18)
C12 C8 C9 100.97(17)
O2 C9 C13 110.93(17)
O2 C9 C10 106.39(19)
C13 C9 C10 114.65(19)
O2 C9 C8 107.25(16)
C13 C9 C8 114.4(2)
C10 C9 C8 102.49(17)
C9 C10 C11 105.61(17)
N2 C11 C12 112.65(18)
N2 C11 C10 111.56(19)
C12 C11 C10 107.52(17)
O3 N2 O4 123.8(2)
O3 N2 C11 116.9(2)
O4 N2 C11 119.3(2)
C14 C12 C11 114.65(18)
C14 C12 C8 114.70(18)
C11 C12 C8 104.18(17)
O5 C14 O6 124.3(2)
O5 C14 C12 125.6(2)
O6 C14 C12 110.04(19)
C14 O6 C15 118.42(18)
O6 C15 C16 106.4(2)

loop_
_geom_bond_atom_site_label_1
_geom_bond_atom_site_label_2
_geom_bond_distance
C1 C2 1.379(3)
C1 C6 1.399(3)
C1 N1 1.404(3)
C2 C3 1.388(4)
C3 C4 1.379(3)
C4 C5 1.396(3)
C4 Br1 1.904(2)
C5 C6 1.378(3)
C6 C8 1.507(3)
N1 C7 1.355(3)
C7 O1 1.234(3)
C7 C8 1.540(3)
C8 C12 1.553(3)
C8 C9 1.582(3)
C9 O2 1.436(2)
C9 C13 1.513(3)
C9 C10 1.532(3)
C10 C11 1.540(3)
C11 N2 1.505(3)
C11 C12 1.526(3)
N2 O3 1.223(3)
N2 O4 1.228(3)
C12 C14 1.507(3)
C14 O5 1.206(3)
C14 O6 1.329(3)
O6 C15 1.467(3)
C15 C16 1.495(4)
